data_2014967
loop_
_publ_author_name
'Sonar, Vijayakumar N.'
'Parkin, Sean'
'Crooks, Peter A.'

_publ_section_title
;
 (<i>E</i>)-2-Methyl-3-(2-methyl-2-nitrovinyl)-1<i>H</i>-indole and
 (<i>E</i>)-3-(2-methyl-2-nitrovinyl)-2-phenyl-1<i>H</i>-indole
;
_journal_coeditor_code BM1609
_journal_issue 8
_journal_name_full 'Acta Crystallographica Section C'
_journal_page_first o527
_journal_page_last o530
_journal_paper_doi 10.1107/S0108270105022298
_journal_volume 61
_journal_year 2005
_chemical_formula_iupac 'C12 H12 N2 O2'
_chemical_formula_moiety 'C12 H12 N2 O2'
_chemical_formula_sum 'C12 H12 N2 O2'
_chemical_formula_weight 216.24
_chemical_name_systematic
;
(E)-2-Methyl-3-(2-methyl-2-nitrovinyl)-1H-indole
;
_space_group_IT_number 15
_symmetry_cell_setting monoclinic
_symmetry_space_group_name_Hall '-C 2yc'
_symmetry_space_group_name_H-M 'C 1 2/c 1'
_atom_sites_solution_hydrogens geom
_atom_sites_solution_primary direct
_atom_sites_solution_secondary difmap
_audit_creation_method SHELXL97
_cell_angle_alpha 90.00
_cell_angle_beta 98.8372(10)
_cell_angle_gamma 90.00
_cell_formula_units_Z 8
_cell_length_a 12.1176(3)
_cell_length_b 11.3888(3)
_cell_length_c 15.2667(4)
_cell_measurement_reflns_used 2484
_cell_measurement_temperature 90.0(2)
_cell_measurement_theta_max 27.48
_cell_measurement_theta_min 1.00
_cell_volume 2081.87(9)
_computing_cell_refinement 'SCALEPACK (Otwinowski & Minor, 1997)'
_computing_data_collection 'COLLECT (Nonius, 1999)'
_computing_data_reduction 'DENZO-SMN (Otwinowski & Minor, 1997)'
_computing_molecular_graphics 'XP in SHELXTL/PC (Sheldrick, 1995)'
_computing_publication_material 'SHELXL97 and local procedures'
_computing_structure_refinement 'SHELXL97 (Sheldrick, 1997)'
_computing_structure_solution 'SHELXS97 (Sheldrick, 1997)'
_diffrn_ambient_temperature 90.0(2)
_diffrn_detector_area_resol_mean 18
_diffrn_measured_fraction_theta_full .999
_diffrn_measured_fraction_theta_max .999
_diffrn_measurement_device_type 'Nonius KappaCCD area-detector'
_diffrn_measurement_method '\w scans at fixed \c = 55\%'
_diffrn_radiation_monochromator graphite
_diffrn_radiation_source 'fine-focus sealed tube'
_diffrn_radiation_type MoK\a
_diffrn_radiation_wavelength 0.71073
_diffrn_reflns_av_R_equivalents 0.0192
_diffrn_reflns_av_sigmaI/netI 0.0324
_diffrn_reflns_limit_h_max 15
_diffrn_reflns_limit_h_min -15
_diffrn_reflns_limit_k_max 14
_diffrn_reflns_limit_k_min -13
_diffrn_reflns_limit_l_max 19
_diffrn_reflns_limit_l_min -19
_diffrn_reflns_number 4507
_diffrn_reflns_theta_full 27.48
_diffrn_reflns_theta_max 27.48
_diffrn_reflns_theta_min 2.47
_diffrn_standards_decay_% 0
_diffrn_standards_number 0
_exptl_absorpt_coefficient_mu 0.096
_exptl_absorpt_correction_type none
_exptl_crystal_colour orange-brown
_exptl_crystal_density_diffrn 1.380
_exptl_crystal_density_method 'not measured'
_exptl_crystal_description block
_exptl_crystal_F_000 912
_exptl_crystal_size_max 0.40
_exptl_crystal_size_mid 0.35
_exptl_crystal_size_min 0.30
_refine_diff_density_max 0.228
_refine_diff_density_min -0.306
_refine_ls_extinction_method none
_refine_ls_goodness_of_fit_ref 1.098
_refine_ls_hydrogen_treatment constr
_refine_ls_matrix_type full
_refine_ls_number_parameters 147
_refine_ls_number_reflns 2390
_refine_ls_number_restraints 0
_refine_ls_restrained_S_all 1.098
_refine_ls_R_factor_all 0.0528
_refine_ls_R_factor_gt 0.0404
_refine_ls_shift/su_max 0.000
_refine_ls_shift/su_mean 0.000
_refine_ls_structure_factor_coef Fsqd
_refine_ls_weighting_details 'calc w = 1/[\s^2^(Fo^2^)+(0.0604P)^2^+0.7762P] where P=(Fo^2^+2Fc^2^)/3'
_refine_ls_weighting_scheme calc
_refine_ls_wR_factor_gt 0.1067
_refine_ls_wR_factor_ref 0.1138
_reflns_number_gt 1927
_reflns_number_total 2390
_reflns_threshold_expression I>2\s(I)
_cod_data_source_file bm1609.cif
_cod_data_source_block I
_cod_original_sg_symbol_H-M 'C 2/c'
_cod_database_code 2014967
_cod_database_fobs_code 2014967

loop_
_symmetry_equiv_pos_as_xyz
'x, y, z'
'-x, y, -z+1/2'
'x+1/2, y+1/2, z'
'-x+1/2, y+1/2, -z+1/2'
'-x, -y, -z'
'x, -y, z-1/2'
'-x+1/2, -y+1/2, -z'
'x+1/2, -y+1/2, z-1/2'

loop_
_atom_site_label
_atom_site_fract_x
_atom_site_fract_y
_atom_site_fract_z
_atom_site_U_iso_or_equiv
_atom_site_adp_type
_atom_site_calc_flag
_atom_site_refinement_flags
_atom_site_occupancy
_atom_site_disorder_assembly
_atom_site_disorder_group
_atom_site_type_symbol
N1 0.96205(9) 0.17120(9) 0.55102(7) 0.0195(3) Uani d . 1 . . N
H1 1.0200 0.2031 0.5844 0.023 Uiso calc R 1 . . H
C1 0.90448(10) 0.22094(11) 0.47734(8) 0.0183(3) Uani d . 1 . . C
C2 0.82023(10) 0.14377(11) 0.43973(8) 0.0179(3) Uani d . 1 . . C
C3 0.82636(10) 0.04273(11) 0.49826(8) 0.0179(3) Uani d . 1 . . C
C4 0.76176(10) -0.05825(11) 0.50539(8) 0.0212(3) Uani d . 1 . . C
H4 0.6980 -0.0738 0.4625 0.025 Uiso calc R 1 . . H
C5 0.79175(11) -0.13491(12) 0.57545(9) 0.0244(3) Uani d . 1 . . C
H5 0.7481 -0.2033 0.5799 0.029 Uiso calc R 1 . . H
C6 0.88487(11) -0.11384(12) 0.63976(8) 0.0253(3) Uani d . 1 . . C
H6 0.9044 -0.1687 0.6865 0.030 Uiso calc R 1 . . H
C7 0.94879(11) -0.01395(12) 0.63602(8) 0.0235(3) Uani d . 1 . . C
H7 1.0122 0.0012 0.6794 0.028 Uiso calc R 1 . . H
C8 0.91685(10) 0.06328(11) 0.56640(8) 0.0190(3) Uani d . 1 . . C
C9 0.74819(10) 0.17300(11) 0.35919(8) 0.0186(3) Uani d . 1 . . C
H9 0.7384 0.2546 0.3475 0.022 Uiso calc R 1 . . H
C10 0.69223(10) 0.10059(11) 0.29748(8) 0.0194(3) Uani d . 1 . . C
C11 0.69933(12) -0.02888(12) 0.28902(9) 0.0277(3) Uani d . 1 . . C
H11A 0.7596 -0.0589 0.3336 0.042 Uiso calc R 1 . . H
H11B 0.7148 -0.0489 0.2297 0.042 Uiso calc R 1 . . H
H11C 0.6283 -0.0644 0.2982 0.042 Uiso calc R 1 . . H
C12 0.93680(11) 0.33780(12) 0.44667(9) 0.0237(3) Uani d . 1 . . C
H12A 0.9774 0.3814 0.4969 0.036 Uiso calc R 1 . . H
H12B 0.8696 0.3815 0.4218 0.036 Uiso calc R 1 . . H
H12C 0.9848 0.3277 0.4011 0.036 Uiso calc R 1 . . H
N2 0.62225(8) 0.15672(10) 0.22387(7) 0.0213(3) Uani d . 1 . . N
O1 0.56684(8) 0.09273(9) 0.16782(6) 0.0277(3) Uani d . 1 . . O
O2 0.61918(8) 0.26532(9) 0.21672(6) 0.0296(3) Uani d . 1 . . O

loop_
_atom_site_aniso_label
_atom_site_aniso_U_11
_atom_site_aniso_U_22
_atom_site_aniso_U_33
_atom_site_aniso_U_12
_atom_site_aniso_U_13
_atom_site_aniso_U_23
N1 0.0169(5) 0.0221(6) 0.0187(5) -0.0023(4) 0.0000(4) -0.0023(4)
C1 0.0178(6) 0.0191(6) 0.0180(6) 0.0014(5) 0.0028(5) -0.0030(5)
C2 0.0163(6) 0.0180(6) 0.0192(6) 0.0017(5) 0.0023(5) -0.0026(5)
C3 0.0174(6) 0.0197(6) 0.0170(6) 0.0021(5) 0.0039(5) -0.0023(5)
C4 0.0204(6) 0.0221(7) 0.0214(6) -0.0018(5) 0.0042(5) -0.0042(5)
C5 0.0285(7) 0.0211(7) 0.0253(7) -0.0015(5) 0.0099(5) -0.0016(5)
C6 0.0318(7) 0.0265(7) 0.0192(6) 0.0051(6) 0.0088(5) 0.0038(5)
C7 0.0241(7) 0.0305(8) 0.0159(6) 0.0027(6) 0.0027(5) -0.0015(5)
C8 0.0186(6) 0.0215(6) 0.0171(6) 0.0007(5) 0.0035(5) -0.0032(5)
C9 0.0161(6) 0.0190(6) 0.0210(6) 0.0015(5) 0.0035(5) -0.0005(5)
C10 0.0169(6) 0.0233(7) 0.0175(6) 0.0021(5) 0.0009(5) 0.0012(5)
C11 0.0353(8) 0.0234(7) 0.0222(7) 0.0020(6) -0.0030(6) -0.0029(5)
C12 0.0242(7) 0.0205(7) 0.0259(7) -0.0025(5) 0.0023(5) -0.0014(5)
N2 0.0168(5) 0.0275(6) 0.0191(5) 0.0007(4) 0.0011(4) 0.0013(4)
O1 0.0233(5) 0.0375(6) 0.0200(5) -0.0038(4) -0.0041(4) -0.0040(4)
O2 0.0304(6) 0.0251(6) 0.0303(5) 0.0025(4) -0.0049(4) 0.0054(4)

loop_
_atom_type_symbol
_atom_type_description
_atom_type_scat_dispersion_real
_atom_type_scat_dispersion_imag
_atom_type_scat_source
C C .0033 .0016 'International Tables Vol C Tables 4.2.6.8 and 6.1.1.4'
H H .0000 .0000 'International Tables Vol C Tables 4.2.6.8 and 6.1.1.4'
N N .0061 .0033 'International Tables Vol C Tables 4.2.6.8 and 6.1.1.4'
O O .0106 .0060 'International Tables Vol C Tables 4.2.6.8 and 6.1.1.4'

loop_
_geom_angle_atom_site_label_1
_geom_angle_atom_site_label_2
_geom_angle_atom_site_label_3
_geom_angle
_geom_angle_publ_flag
C1 N1 C8 110.29(10) y
C1 N1 H1 124.9 ?
C8 N1 H1 124.9 ?
N1 C1 C2 109.15(11) ?
N1 C1 C12 120.70(11) y
C2 C1 C12 130.12(12) y
C1 C2 C9 121.00(11) y
C1 C2 C3 106.24(11) ?
C9 C2 C3 132.75(11) ?
C4 C3 C8 117.26(11) ?
C4 C3 C2 136.07(12) ?
C8 C3 C2 106.44(11) ?
C5 C4 C3 119.52(12) ?
C5 C4 H4 120.2 ?
C3 C4 H4 120.2 ?
C4 C5 C6 121.44(13) ?
C4 C5 H5 119.3 ?
C6 C5 H5 119.3 ?
C7 C6 C5 120.61(12) ?
C7 C6 H6 119.7 ?
C5 C6 H6 119.7 ?
C6 C7 C8 117.45(12) ?
C6 C7 H7 121.3 ?
C8 C7 H7 121.3 ?
N1 C8 C7 128.55(12) ?
N1 C8 C3 107.83(11) ?
C7 C8 C3 123.61(12) ?
C10 C9 C2 129.02(12) y
C10 C9 H9 115.5 ?
C2 C9 H9 115.5 ?
C9 C10 N2 116.25(12) y
C9 C10 C11 129.54(11) y
N2 C10 C11 113.95(11) y
C10 C11 H11A 109.5 ?
C10 C11 H11B 109.5 ?
H11A C11 H11B 109.5 ?
C10 C11 H11C 109.5 ?
H11A C11 H11C 109.5 ?
H11B C11 H11C 109.5 ?
C1 C12 H12A 109.5 ?
C1 C12 H12B 109.5 ?
H12A C12 H12B 109.5 ?
C1 C12 H12C 109.5 ?
H12A C12 H12C 109.5 ?
H12B C12 H12C 109.5 ?
O1 N2 O2 121.27(11) y
O1 N2 C10 117.80(11) y
O2 N2 C10 120.92(11) ?

loop_
_geom_bond_atom_site_label_1
_geom_bond_atom_site_label_2
_geom_bond_site_symmetry_2
_geom_bond_distance
_geom_bond_publ_flag
N1 C1 . 1.3534(16) y
N1 C8 . 1.3803(16) y
N1 H1 . 0.8800 ?
C1 C2 . 1.4015(17) y
C1 C12 . 1.4833(18) y
C2 C9 . 1.4335(17) y
C2 C3 . 1.4517(17) ?
C3 C4 . 1.4048(17) ?
C3 C8 . 1.4102(17) ?
C4 C5 . 1.3853(18) ?
C4 H4 . 0.9500 ?
C5 C6 . 1.3980(19) ?
C5 H5 . 0.9500 ?
C6 C7 . 1.3824(19) ?
C6 H6 . 0.9500 ?
C7 C8 . 1.3881(18) ?
C7 H7 . 0.9500 ?
C9 C10 . 1.3532(17) y
C9 H9 . 0.9500 ?
C10 N2 . 1.4484(15) y
C10 C11 . 1.4838(18) ?
C11 H11A . 0.9800 ?
C11 H11B . 0.9800 ?
C11 H11C . 0.9800 ?
C12 H12A . 0.9800 ?
C12 H12B . 0.9800 ?
C12 H12C . 0.9800 ?
N2 O1 . 1.2400(14) y
N2 O2 . 1.2416(14) y

loop_
_geom_hbond_atom_site_label_D
_geom_hbond_atom_site_label_H
_geom_hbond_atom_site_label_A
_geom_hbond_site_symmetry_A
_geom_hbond_distance_DH
_geom_hbond_distance_HA
_geom_hbond_distance_DA
_geom_hbond_angle_DHA
N1 H1 O2 8_556 0.88 2.22 3.0112(14) 150

loop_
_geom_torsion_atom_site_label_1
_geom_torsion_atom_site_label_2
_geom_torsion_atom_site_label_3
_geom_torsion_atom_site_label_4
_geom_torsion
_geom_torsion_publ_flag
C8 N1 C1 C2 -1.96(13) ?
C8 N1 C1 C12 179.96(11) ?
N1 C1 C2 C9 -178.22(10) ?
C12 C1 C2 C9 -0.4(2) y
N1 C1 C2 C3 2.41(13) ?
C12 C1 C2 C3 -179.74(12) ?
C1 C2 C3 C4 172.03(13) ?
C9 C2 C3 C4 -7.2(2) ?
C1 C2 C3 C8 -1.97(13) ?
C9 C2 C3 C8 178.77(12) ?
C8 C3 C4 C5 -2.84(17) ?
C2 C3 C4 C5 -176.37(13) ?
C3 C4 C5 C6 0.31(19) ?
C4 C5 C6 C7 1.24(19) ?
C5 C6 C7 C8 -0.10(18) ?
C1 N1 C8 C7 -177.88(12) ?
C1 N1 C8 C3 0.65(13) ?
C6 C7 C8 N1 175.65(12) ?
C6 C7 C8 C3 -2.67(18) ?
C4 C3 C8 N1 -174.48(10) ?
C2 C3 C8 N1 0.85(13) ?
C4 C3 C8 C7 4.14(18) ?
C2 C3 C8 C7 179.47(11) ?
C1 C2 C9 C10 154.03(13) y
C3 C2 C9 C10 -26.8(2) ?
C2 C9 C10 N2 177.96(11) y
C2 C9 C10 C11 -8.3(2) ?
C9 C10 N2 O1 -177.53(10) ?
C11 C10 N2 O1 7.78(16) ?
C9 C10 N2 O2 3.40(16) y
C11 C10 N2 O2 -171.28(11) ?
